data_4022913
loop_
_publ_author_name
'Giuseppe Borsato'
'Anthony Linden'
'Ottorino De Lucchi'
'Vittorio Lucchini'
'David Wolstenholme'
'Alfonso Zambon'

_publ_contact_author_address
; Institute of Organic Chemistry
   University of Z\"urich
   Winterthurerstrasse 190
   CH-8057 Z\"urich
   Switzerland
;
_publ_contact_author_email alinden@oci.unizh.ch
_publ_contact_author_fax '41 44 635 6812'
_publ_contact_author_name 'Dr. Anthony Linden'
_publ_contact_author_phone '41 44 635 4228'
_publ_section_title
;
 Chiral Polycyclic Ketones via Desymmetrization of Dihaloolefins
;
_journal_name_full 'Journal of Organic Chemistry'
_journal_page_first 4272
_journal_page_last 4275
_journal_paper_doi 10.1021/jo070222g
_journal_volume 72
_journal_year 2007
_chemical_absolute_configuration ad
_chemical_formula_moiety 'C17 H20 Cl N O'
_chemical_formula_sum 'C17 H20 Cl N O'
_chemical_formula_weight 289.80
_chemical_name_systematic
;
  ?
;
_space_group_IT_number 145
_symmetry_cell_setting trigonal
_symmetry_Int_Tables_number 145
_symmetry_space_group_name_Hall 'P 32'
_symmetry_space_group_name_H-M 'P 32'
_atom_sites_solution_hydrogens geom
_atom_sites_solution_primary direct
_atom_sites_solution_secondary difmap
_audit_creation_date 06-09-07
_audit_creation_method SHELXL-97
_cell_angle_alpha 90.00
_cell_angle_beta 90.00
_cell_angle_gamma 120.00
_cell_formula_units_Z 9
_cell_length_a 18.0383(3)
_cell_length_b 18.0383(3)
_cell_length_c 11.9993(3)
_cell_measurement_reflns_used 62731
_cell_measurement_temperature 160(1)
_cell_measurement_theta_max 25.0
_cell_measurement_theta_min 2.0
_cell_volume 3381.25(12)
_computing_cell_refinement 'DENZO-SMN (Otwinowski & Minor, 1997)'
_computing_data_collection 'COLLECT (Nonius, 2000)'
_computing_data_reduction 'DENZO-SMN and SCALEPACK (Otwinowski & Minor, 1997)'
_computing_molecular_graphics 'ORTEPII (Johnson, 1976)'
_computing_publication_material 'SHELXL97 and PLATON (Spek, 2006)'
_computing_structure_refinement 'SHELXL97 (Sheldrick, 1997)'
_computing_structure_solution 'SHELXS97 (Sheldrick, 1997)'
_diffrn_ambient_temperature 160(1)
_diffrn_detector '65 mm CCD camera on \k goniostat'
_diffrn_detector_area_resol_mean 9
_diffrn_measured_fraction_theta_full 0.999
_diffrn_measured_fraction_theta_max 0.999
_diffrn_measurement_device_type 'Nonius KappaCCD area-detector diffractometer'
_diffrn_measurement_method '\w scans with \k offsets'
_diffrn_radiation_monochromator 'horizontally mounted graphite crystal'
_diffrn_radiation_source 'Nonius FR590 sealed tube generator'
_diffrn_radiation_type 'Mo K\a'
_diffrn_radiation_wavelength 0.71073
_diffrn_reflns_av_R_equivalents 0.0829
_diffrn_reflns_av_sigmaI/netI 0.0609
_diffrn_reflns_limit_h_max 21
_diffrn_reflns_limit_h_min -21
_diffrn_reflns_limit_k_max 21
_diffrn_reflns_limit_k_min -21
_diffrn_reflns_limit_l_max 12
_diffrn_reflns_limit_l_min -14
_diffrn_reflns_number 33455
_diffrn_reflns_theta_full 25.01
_diffrn_reflns_theta_max 25.01
_diffrn_reflns_theta_min 2.14
_diffrn_standards_decay_% 0
_diffrn_standards_number 0
_exptl_absorpt_coefficient_mu 0.250
_exptl_absorpt_correction_T_max 0.966
_exptl_absorpt_correction_T_min 0.819
_exptl_absorpt_correction_type multi-scan
_exptl_absorpt_process_details '(Blessing, 1995)'
_exptl_crystal_colour colourless
_exptl_crystal_density_diffrn 1.281
_exptl_crystal_density_method 'not measured'
_exptl_crystal_description prism
_exptl_crystal_F_000 1386
_exptl_crystal_size_max 0.28
_exptl_crystal_size_mid 0.25
_exptl_crystal_size_min 0.22
_refine_diff_density_max 0.517
_refine_diff_density_min -0.270
_refine_diff_density_rms 0.075
_refine_ls_abs_structure_details 'Flack & Bernardinelli (2000)'
_refine_ls_abs_structure_Flack 0.00(6)
_refine_ls_extinction_coef 0.0194(13)
_refine_ls_extinction_expression Fc^*^=kFc[1+0.001xFc^2^\l^3^/sin(2\q)]^-1/4^
_refine_ls_extinction_method SHELXL
_refine_ls_goodness_of_fit_ref 1.067
_refine_ls_hydrogen_treatment constr
_refine_ls_matrix_type full
_refine_ls_number_parameters 549
_refine_ls_number_reflns 7883
_refine_ls_number_restraints 1
_refine_ls_restrained_S_all 1.067
_refine_ls_R_factor_all 0.0754
_refine_ls_R_factor_gt 0.0517
_refine_ls_shift/su_max 0.003
_refine_ls_shift/su_mean 0.000
_refine_ls_structure_factor_coef Fsqd
_refine_ls_weighting_details 'w=1/[\s^2^(Fo^2^)+(0.0738P)^2^] where P=(Fo^2^+2Fc^2^)/3'
_refine_ls_weighting_scheme calc
_refine_ls_wR_factor_gt 0.1141
_refine_ls_wR_factor_ref 0.1282
_reflns_number_gt 6270
_reflns_number_total 7883
_reflns_threshold_expression 'I > 2\s(I)'
_cod_data_source_file jo070222gsi20070208_095116_1.cif
_cod_data_source_block 10
_cod_original_sg_symbol_H-M 'P 32         '
_cod_database_code 4022913

loop_
_symmetry_equiv_pos_as_xyz
'x, y, z'
'-y, x-y, z+2/3'
'-x+y, -x, z+1/3'

loop_
_atom_site_label
_atom_site_type_symbol
_atom_site_fract_x
_atom_site_fract_y
_atom_site_fract_z
_atom_site_U_iso_or_equiv
_atom_site_adp_type
_atom_site_occupancy
_atom_site_symmetry_multiplicity
_atom_site_calc_flag
_atom_site_refinement_flags
Cl1 Cl 0.16762(10) 0.17646(11) -0.08516(12) 0.0473(4) Uani 1 1 d .
O2 O 0.0987(2) 0.0731(2) 0.1130(3) 0.0368(9) Uani 1 1 d .
N5 N 0.2152(3) 0.1650(3) 0.2117(4) 0.0346(12) Uani 1 1 d .
C1 C 0.1894(3) 0.1077(3) 0.1155(5) 0.0359(14) Uani 1 1 d .
C3 C 0.0689(4) 0.0738(4) 0.2247(5) 0.0385(14) Uani 1 1 d .
H3 H 0.0314 0.0134 0.2501 0.046 Uiso 1 1 calc R
C4 C 0.1489(4) 0.1149(4) 0.2953(5) 0.0432(15) Uani 1 1 d .
H4 H 0.1593 0.0696 0.3270 0.052 Uiso 1 1 calc R
C6 C 0.1488(5) 0.1719(5) 0.3889(7) 0.064(2) Uani 1 1 d .
H61 H 0.2012 0.1930 0.4330 0.096 Uiso 1 1 calc R
H62 H 0.0989 0.1389 0.4368 0.096 Uiso 1 1 calc R
H63 H 0.1461 0.2206 0.3569 0.096 Uiso 1 1 calc R
C7 C 0.3021(5) 0.1994(5) 0.2545(6) 0.0496(18) Uani 1 1 d .
H71 H 0.3095 0.1524 0.2823 0.074 Uiso 1 1 calc R
H72 H 0.3118 0.2395 0.3154 0.074 Uiso 1 1 calc R
H73 H 0.3433 0.2294 0.1946 0.074 Uiso 1 1 calc R
C8 C 0.2106(4) 0.0331(4) 0.1176(6) 0.0393(16) Uani 1 1 d .
H8 H 0.2064 0.0053 0.1912 0.047 Uiso 1 1 calc R
C9 C 0.1569(4) -0.0253(4) 0.0224(6) 0.0445(16) Uani 1 1 d .
H9 H 0.1086 -0.0809 0.0307 0.053 Uiso 1 1 calc R
C10 C 0.1882(4) 0.0137(5) -0.0720(6) 0.0527(18) Uani 1 1 d .
H10 H 0.1657 -0.0082 -0.1438 0.063 Uiso 1 1 calc R
C11 C 0.2664(4) 0.0995(4) -0.0479(5) 0.0395(14) Uani 1 1 d .
H11 H 0.3091 0.1258 -0.1096 0.047 Uiso 1 1 calc R
C12 C 0.2337(4) 0.1572(4) 0.0063(5) 0.0363(13) Uani 1 1 d .
H12 H 0.2844 0.2135 0.0270 0.044 Uiso 1 1 calc R
C13 C 0.2984(4) 0.0773(5) 0.0613(6) 0.0424(16) Uani 1 1 d .
H131 H 0.3210 0.0381 0.0482 0.051 Uiso 1 1 calc R
H132 H 0.3410 0.1288 0.1021 0.051 Uiso 1 1 calc R
C14 C 0.0172(4) 0.1190(4) 0.2240(5) 0.0406(14) Uani 1 1 d .
C15 C 0.0370(4) 0.1877(4) 0.1520(6) 0.0467(16) Uani 1 1 d .
H15 H 0.0821 0.2056 0.0994 0.056 Uiso 1 1 calc R
C16 C -0.0106(5) 0.2295(5) 0.1588(6) 0.0567(19) Uani 1 1 d .
H16 H 0.0056 0.2794 0.1155 0.068 Uiso 1 1 calc R
C17 C -0.0818(5) 0.1982(6) 0.2285(8) 0.071(3) Uani 1 1 d .
H17 H -0.1164 0.2241 0.2281 0.085 Uiso 1 1 calc R
C18 C -0.1023(5) 0.1296(5) 0.2984(7) 0.062(2) Uani 1 1 d .
H18 H -0.1492 0.1099 0.3485 0.074 Uiso 1 1 calc R
C19 C -0.0533(4) 0.0899(5) 0.2941(7) 0.0536(17) Uani 1 1 d .
H19 H -0.0684 0.0416 0.3402 0.064 Uiso 1 1 calc R
Cl2 Cl 0.14927(12) 0.49461(13) 0.75041(17) 0.0544(5) Uani 1 1 d .
O22 O 0.2564(3) 0.5692(3) 0.5558(4) 0.0392(10) Uani 1 1 d .
N25 N 0.1656(3) 0.4572(3) 0.4496(4) 0.0335(11) Uani 1 1 d .
C21 C 0.2202(4) 0.4793(4) 0.5487(5) 0.0340(13) Uani 1 1 d .
C23 C 0.2567(4) 0.6051(4) 0.4472(5) 0.0390(15) Uani 1 1 d .
H23 H 0.3171 0.6450 0.4237 0.047 Uiso 1 1 calc R
C24 C 0.2171(4) 0.5257(4) 0.3711(5) 0.0401(14) Uani 1 1 d .
H24 H 0.2641 0.5168 0.3425 0.048 Uiso 1 1 calc R
C26 C 0.1667(6) 0.5289(6) 0.2737(6) 0.059(2) Uani 1 1 d .
H261 H 0.1474 0.4774 0.2281 0.089 Uiso 1 1 calc R
H262 H 0.2029 0.5797 0.2286 0.089 Uiso 1 1 calc R
H263 H 0.1169 0.5317 0.3006 0.089 Uiso 1 1 calc R
C27 C 0.1329(4) 0.3725(4) 0.4012(6) 0.0440(16) Uani 1 1 d .
H271 H 0.0975 0.3665 0.3360 0.066 Uiso 1 1 calc R
H272 H 0.0981 0.3288 0.4565 0.066 Uiso 1 1 calc R
H273 H 0.1809 0.3650 0.3783 0.066 Uiso 1 1 calc R
C28 C 0.2924(4) 0.4551(4) 0.5467(5) 0.0329(14) Uani 1 1 d .
H28 H 0.3212 0.4608 0.4733 0.039 Uiso 1 1 calc R
C29 C 0.3507(4) 0.5056(4) 0.6439(6) 0.0434(16) Uani 1 1 d .
H29 H 0.4067 0.5537 0.6376 0.052 Uiso 1 1 calc R
C30 C 0.3108(4) 0.4720(4) 0.7362(6) 0.0441(16) Uani 1 1 d .
H30 H 0.3323 0.4917 0.8091 0.053 Uiso 1 1 calc R
C31 C 0.2221(4) 0.3940(4) 0.7076(5) 0.0442(16) Uani 1 1 d .
H31 H 0.1929 0.3502 0.7674 0.053 Uiso 1 1 calc R
C32 C 0.1710(4) 0.4312(4) 0.6541(5) 0.0389(14) Uani 1 1 d .
H32 H 0.1148 0.3821 0.6298 0.047 Uiso 1 1 calc R
C33 C 0.2476(4) 0.3645(4) 0.6003(5) 0.0399(15) Uani 1 1 d .
H331 H 0.1976 0.3221 0.5570 0.048 Uiso 1 1 calc R
H332 H 0.2875 0.3428 0.6147 0.048 Uiso 1 1 calc R
C34 C 0.2075(4) 0.6534(4) 0.4505(6) 0.0422(16) Uani 1 1 d .
C35 C 0.1395(4) 0.6296(4) 0.5227(6) 0.0434(17) Uani 1 1 d .
H35 H 0.1258 0.5852 0.5753 0.052 Uiso 1 1 calc R
C36 C 0.0909(4) 0.6701(4) 0.5192(7) 0.058(2) Uani 1 1 d .
H36 H 0.0422 0.6512 0.5660 0.069 Uiso 1 1 calc R
C37 C 0.1137(6) 0.7375(6) 0.4477(8) 0.069(2) Uani 1 1 d .
H37 H 0.0818 0.7663 0.4459 0.082 Uiso 1 1 calc R
C38 C 0.1815(6) 0.7624(5) 0.3801(8) 0.070(3) Uani 1 1 d .
H38 H 0.1971 0.8096 0.3317 0.084 Uiso 1 1 calc R
C39 C 0.2309(5) 0.7209(4) 0.3782(7) 0.061(2) Uani 1 1 d .
H39 H 0.2781 0.7389 0.3290 0.073 Uiso 1 1 calc R
Cl3 Cl 0.83597(14) 0.51795(13) -0.11874(15) 0.0590(6) Uani 1 1 d .
O42 O 0.7661(2) 0.4109(2) 0.0781(3) 0.0389(10) Uani 1 1 d .
N45 N 0.8769(3) 0.5067(3) 0.1828(5) 0.0362(12) Uani 1 1 d .
C41 C 0.8571(3) 0.4505(3) 0.0845(5) 0.0349(13) Uani 1 1 d .
C43 C 0.7310(4) 0.4097(3) 0.1855(5) 0.0389(14) Uani 1 1 d .
H43 H 0.6924 0.3491 0.2095 0.047 Uiso 1 1 calc R
C44 C 0.8111(4) 0.4530(4) 0.2637(5) 0.0453(15) Uani 1 1 d .
H44 H 0.8236 0.4082 0.2923 0.054 Uiso 1 1 calc R
C46 C 0.8062(5) 0.5036(5) 0.3609(6) 0.0544(19) Uani 1 1 d .
H461 H 0.8575 0.5238 0.4073 0.082 Uiso 1 1 calc R
H462 H 0.7552 0.4671 0.4055 0.082 Uiso 1 1 calc R
H463 H 0.8028 0.5529 0.3330 0.082 Uiso 1 1 calc R
C47 C 0.9624(5) 0.5468(6) 0.2301(7) 0.070(3) Uani 1 1 d .
H471 H 0.9665 0.5841 0.2920 0.105 Uiso 1 1 calc R
H472 H 1.0044 0.5808 0.1727 0.105 Uiso 1 1 calc R
H473 H 0.9741 0.5025 0.2576 0.105 Uiso 1 1 calc R
C48 C 0.8841(4) 0.3819(4) 0.0845(6) 0.0436(17) Uani 1 1 d .
H48 H 0.8808 0.3538 0.1576 0.052 Uiso 1 1 calc R
C49 C 0.8340(5) 0.3221(4) -0.0121(8) 0.061(2) Uani 1 1 d .
H49 H 0.7871 0.2654 -0.0062 0.074 Uiso 1 1 calc R
C50 C 0.8689(5) 0.3649(5) -0.1062(7) 0.0596(19) Uani 1 1 d .
H50 H 0.8508 0.3441 -0.1797 0.071 Uiso 1 1 calc R
C51 C 0.9405(4) 0.4506(4) -0.0760(6) 0.0473(16) Uani 1 1 d .
H51 H 0.9841 0.4807 -0.1357 0.057 Uiso 1 1 calc R
C52 C 0.9022(4) 0.5022(4) -0.0240(5) 0.0399(14) Uani 1 1 d .
H52 H 0.9504 0.5596 -0.0015 0.048 Uiso 1 1 calc R
C53 C 0.9739(4) 0.4311(5) 0.0296(7) 0.0530(19) Uani 1 1 d .
H531 H 1.0142 0.4833 0.0713 0.064 Uiso 1 1 calc R
H532 H 0.9996 0.3946 0.0162 0.064 Uiso 1 1 calc R
C54 C 0.6815(3) 0.4570(3) 0.1831(5) 0.0339(13) Uani 1 1 d .
C55 C 0.7039(4) 0.5266(4) 0.1161(6) 0.0392(15) Uani 1 1 d .
H55 H 0.7512 0.5453 0.0669 0.047 Uiso 1 1 calc R
C56 C 0.6593(4) 0.5698(4) 0.1185(5) 0.0422(15) Uani 1 1 d .
H56 H 0.6762 0.6176 0.0707 0.051 Uiso 1 1 calc R
C57 C 0.5911(4) 0.5455(4) 0.1879(6) 0.0473(16) Uani 1 1 d .
H57 H 0.5611 0.5764 0.1896 0.057 Uiso 1 1 calc R
C58 C 0.5657(4) 0.4729(5) 0.2580(7) 0.0566(19) Uani 1 1 d .
H58 H 0.5184 0.4546 0.3070 0.068 Uiso 1 1 calc R
C59 C 0.6106(4) 0.4293(4) 0.2540(6) 0.0447(15) Uani 1 1 d .
H59 H 0.5933 0.3803 0.2995 0.054 Uiso 1 1 calc R

loop_
_atom_site_aniso_label
_atom_site_aniso_U_11
_atom_site_aniso_U_22
_atom_site_aniso_U_33
_atom_site_aniso_U_23
_atom_site_aniso_U_13
_atom_site_aniso_U_12
Cl1 0.0539(9) 0.0553(10) 0.0386(10) -0.0040(7) -0.0054(7) 0.0318(8)
O2 0.029(2) 0.036(2) 0.045(2) -0.0018(18) 0.0046(17) 0.0159(17)
N5 0.045(3) 0.034(3) 0.030(3) 0.000(2) 0.002(2) 0.023(2)
C1 0.031(3) 0.032(3) 0.039(3) -0.002(2) -0.003(2) 0.012(2)
C3 0.040(3) 0.028(3) 0.053(4) 0.006(2) 0.014(3) 0.021(2)
C4 0.056(4) 0.051(4) 0.037(3) 0.011(3) 0.011(3) 0.037(3)
C6 0.078(5) 0.092(6) 0.043(4) -0.007(4) 0.002(4) 0.058(5)
C7 0.058(4) 0.055(4) 0.037(4) -0.011(3) -0.005(3) 0.028(3)
C8 0.042(4) 0.040(4) 0.049(4) 0.001(3) 0.003(3) 0.031(3)
C9 0.038(3) 0.028(3) 0.070(5) -0.014(3) 0.001(3) 0.019(3)
C10 0.051(4) 0.066(4) 0.049(4) -0.025(4) -0.017(3) 0.034(3)
C11 0.033(3) 0.047(3) 0.038(3) -0.004(3) 0.007(2) 0.019(3)
C12 0.038(3) 0.034(3) 0.035(3) -0.006(2) -0.004(2) 0.016(3)
C13 0.029(3) 0.047(4) 0.057(4) -0.007(3) -0.007(3) 0.024(3)
C14 0.032(3) 0.030(3) 0.062(4) -0.009(3) -0.001(3) 0.017(2)
C15 0.036(3) 0.029(3) 0.079(5) -0.006(3) 0.003(3) 0.019(3)
C16 0.074(5) 0.045(4) 0.068(5) -0.016(3) -0.026(4) 0.042(3)
C17 0.054(4) 0.095(6) 0.092(6) -0.052(5) -0.028(4) 0.059(5)
C18 0.046(4) 0.074(5) 0.073(5) -0.020(4) 0.005(3) 0.035(3)
C19 0.039(3) 0.054(4) 0.070(4) -0.019(3) 0.002(3) 0.025(3)
Cl2 0.0597(10) 0.0735(12) 0.0416(11) -0.0046(8) 0.0029(8) 0.0419(9)
O22 0.038(2) 0.040(2) 0.043(3) -0.0028(19) -0.0074(18) 0.0218(19)
N25 0.029(3) 0.039(3) 0.033(3) -0.011(2) -0.006(2) 0.017(2)
C21 0.035(3) 0.038(3) 0.037(3) -0.003(3) -0.002(3) 0.024(3)
C23 0.034(3) 0.039(3) 0.046(4) 0.007(3) 0.001(3) 0.020(3)
C24 0.040(3) 0.051(4) 0.042(4) 0.005(3) 0.006(3) 0.032(3)
C26 0.076(5) 0.086(6) 0.042(5) -0.002(4) -0.005(4) 0.060(5)
C27 0.043(4) 0.034(3) 0.046(4) -0.010(3) -0.002(3) 0.013(3)
C28 0.026(3) 0.028(3) 0.047(4) -0.007(3) -0.004(3) 0.015(2)
C29 0.039(3) 0.043(4) 0.054(4) -0.001(3) -0.013(3) 0.024(3)
C30 0.046(3) 0.048(4) 0.045(4) -0.006(3) -0.014(3) 0.028(3)
C31 0.048(4) 0.041(3) 0.038(3) -0.004(3) -0.010(3) 0.018(3)
C32 0.040(3) 0.046(4) 0.033(3) -0.001(3) -0.001(3) 0.023(3)
C33 0.041(3) 0.042(4) 0.043(4) -0.003(3) -0.008(3) 0.025(3)
C34 0.037(3) 0.031(3) 0.054(4) -0.009(3) -0.020(3) 0.013(3)
C35 0.028(3) 0.044(4) 0.065(5) 0.000(3) -0.001(3) 0.023(3)
C36 0.052(4) 0.055(4) 0.082(6) -0.030(4) -0.021(4) 0.039(4)
C37 0.073(5) 0.071(5) 0.088(6) -0.035(5) -0.035(5) 0.055(5)
C38 0.083(6) 0.046(4) 0.089(6) -0.014(4) -0.041(5) 0.037(5)
C39 0.066(5) 0.037(4) 0.073(5) -0.005(3) -0.024(4) 0.019(3)
Cl3 0.0816(13) 0.0758(12) 0.0445(11) 0.0030(8) -0.0002(9) 0.0580(12)
O42 0.030(2) 0.036(2) 0.051(3) -0.0067(18) 0.0008(18) 0.0170(17)
N45 0.025(2) 0.041(3) 0.042(3) 0.002(2) 0.006(2) 0.016(2)
C41 0.027(3) 0.028(3) 0.045(3) -0.001(2) 0.000(2) 0.011(2)
C43 0.038(3) 0.030(3) 0.051(4) 0.001(3) 0.003(3) 0.019(3)
C44 0.039(3) 0.056(4) 0.048(4) 0.009(3) -0.003(3) 0.029(3)
C46 0.063(5) 0.079(5) 0.036(4) -0.001(4) -0.010(3) 0.047(4)
C47 0.048(5) 0.088(6) 0.061(5) -0.013(4) -0.017(4) 0.024(4)
C48 0.046(4) 0.041(4) 0.055(4) 0.019(3) 0.024(3) 0.031(3)
C49 0.052(4) 0.034(4) 0.104(7) -0.009(4) 0.011(4) 0.026(3)
C50 0.059(4) 0.053(4) 0.076(5) -0.011(4) 0.011(4) 0.035(4)
C51 0.037(3) 0.054(4) 0.056(4) 0.001(3) 0.007(3) 0.027(3)
C52 0.040(3) 0.031(3) 0.044(4) 0.001(2) 0.003(3) 0.015(3)
C53 0.035(3) 0.064(4) 0.067(5) 0.025(4) 0.005(3) 0.030(3)
C54 0.024(3) 0.033(3) 0.043(3) -0.005(2) -0.002(2) 0.012(2)
C55 0.040(4) 0.029(3) 0.054(4) -0.001(3) 0.003(3) 0.021(3)
C56 0.044(3) 0.044(3) 0.042(4) -0.011(3) -0.009(3) 0.025(3)
C57 0.042(4) 0.052(4) 0.055(4) -0.019(3) -0.014(3) 0.029(3)
C58 0.035(3) 0.075(5) 0.061(5) -0.025(4) -0.003(3) 0.029(3)
C59 0.036(3) 0.036(3) 0.054(4) 0.000(3) 0.002(3) 0.012(3)

loop_
_atom_type_symbol
_atom_type_description
_atom_type_number_in_cell
_atom_type_scat_dispersion_real
_atom_type_scat_dispersion_imag
_atom_type_scat_source
C C 153 0.0033 0.0016
; International Tables for Crystallography (1992).
Vol. C, Tables 4.2.6.8 and 6.1.1.4
;
H H 180 0.0000 0.0000
; International Tables for Crystallography (1992).
Vol. C, Tables 4.2.6.8 and 6.1.1.4
;
Cl Cl 9 0.1484 0.1585
; International Tables for Crystallography (1992).
Vol. C, Tables 4.2.6.8 and 6.1.1.4
;
N N 9 0.0061 0.0033
; International Tables for Crystallography (1992).
Vol. C, Tables 4.2.6.8 and 6.1.1.4
;
O O 9 0.0106 0.0060
; International Tables for Crystallography (1992).
Vol. C, Tables 4.2.6.8 and 6.1.1.4
;

loop_
_geom_angle_atom_site_label_1
_geom_angle_atom_site_label_2
_geom_angle_atom_site_label_3
_geom_angle
C1 O2 C3 109.0(4)
C7 N5 C1 118.1(5)
C7 N5 C4 113.0(5)
C1 N5 C4 103.3(5)
O2 C1 N5 102.4(5)
O2 C1 C12 112.2(5)
N5 C1 C12 111.6(4)
O2 C1 C8 110.0(5)
N5 C1 C8 117.7(5)
C12 C1 C8 103.2(5)
O2 C3 C4 104.8(4)
O2 C3 C14 109.3(5)
C4 C3 C14 115.7(5)
O2 C3 H3 109.0
C4 C3 H3 109.0
C14 C3 H3 109.0
N5 C4 C3 101.7(5)
N5 C4 C6 111.2(6)
C3 C4 C6 114.9(5)
N5 C4 H4 109.6
C3 C4 H4 109.6
C6 C4 H4 109.6
C4 C6 H61 109.5
C4 C6 H62 109.5
H61 C6 H62 109.5
C4 C6 H63 109.5
H61 C6 H63 109.5
H62 C6 H63 109.5
N5 C7 H71 109.5
N5 C7 H72 109.5
H71 C7 H72 109.5
N5 C7 H73 109.5
H71 C7 H73 109.5
H72 C7 H73 109.5
C9 C8 C13 99.4(5)
C9 C8 C1 103.7(5)
C13 C8 C1 100.3(5)
C9 C8 H8 116.9
C13 C8 H8 116.9
C1 C8 H8 116.9
C10 C9 C8 108.9(5)
C10 C9 H9 125.5
C8 C9 H9 125.5
C9 C10 C11 108.4(6)
C9 C10 H10 125.8
C11 C10 H10 125.8
C10 C11 C13 99.9(5)
C10 C11 C12 106.9(5)
C13 C11 C12 97.6(4)
C10 C11 H11 116.6
C13 C11 H11 116.6
C12 C11 H11 116.6
C1 C12 C11 102.9(4)
C1 C12 Cl1 115.4(4)
C11 C12 Cl1 112.6(4)
C1 C12 H12 108.6
C11 C12 H12 108.6
Cl1 C12 H12 108.6
C8 C13 C11 94.9(5)
C8 C13 H131 112.8
C11 C13 H131 112.8
C8 C13 H132 112.8
C11 C13 H132 112.8
H131 C13 H132 110.2
C19 C14 C15 119.2(6)
C19 C14 C3 119.1(6)
C15 C14 C3 121.7(5)
C16 C15 C14 119.1(6)
C16 C15 H15 120.5
C14 C15 H15 120.5
C17 C16 C15 120.3(7)
C17 C16 H16 119.8
C15 C16 H16 119.8
C18 C17 C16 120.5(6)
C18 C17 H17 119.8
C16 C17 H17 119.8
C17 C18 C19 118.9(7)
C17 C18 H18 120.5
C19 C18 H18 120.5
C18 C19 C14 121.7(8)
C18 C19 H19 119.1
C14 C19 H19 119.1
C21 O22 C23 110.7(4)
C27 N25 C24 112.5(5)
C27 N25 C21 118.2(5)
C24 N25 C21 103.7(4)
O22 C21 N25 102.8(4)
O22 C21 C32 113.7(5)
N25 C21 C32 113.2(5)
O22 C21 C28 110.3(5)
N25 C21 C28 116.8(5)
C32 C21 C28 100.4(4)
O22 C23 C34 111.1(5)
O22 C23 C24 102.7(5)
C34 C23 C24 114.5(5)
O22 C23 H23 109.4
C34 C23 H23 109.4
C24 C23 H23 109.4
N25 C24 C26 113.2(6)
N25 C24 C23 102.0(5)
C26 C24 C23 115.8(5)
N25 C24 H24 108.5
C26 C24 H24 108.5
C23 C24 H24 108.5
C24 C26 H261 109.5
C24 C26 H262 109.5
H261 C26 H262 109.5
C24 C26 H263 109.5
H261 C26 H263 109.5
H262 C26 H263 109.5
N25 C27 H271 109.5
N25 C27 H272 109.5
H271 C27 H272 109.5
N25 C27 H273 109.5
H271 C27 H273 109.5
H272 C27 H273 109.5
C29 C28 C33 98.8(5)
C29 C28 C21 103.9(5)
C33 C28 C21 102.6(5)
C29 C28 H28 116.3
C33 C28 H28 116.3
C21 C28 H28 116.3
C30 C29 C28 108.6(6)
C30 C29 H29 125.7
C28 C29 H29 125.7
C29 C30 C31 108.3(6)
C29 C30 H30 125.8
C31 C30 H30 125.8
C32 C31 C33 98.6(5)
C32 C31 C30 105.7(5)
C33 C31 C30 98.4(6)
C32 C31 H31 117.0
C33 C31 H31 117.0
C30 C31 H31 117.0
C31 C32 C21 106.8(5)
C31 C32 Cl2 112.3(4)
C21 C32 Cl2 114.6(4)
C31 C32 H32 107.6
C21 C32 H32 107.6
Cl2 C32 H32 107.6
C31 C33 C28 94.1(5)
C31 C33 H331 112.9
C28 C33 H331 112.9
C31 C33 H332 112.9
C28 C33 H332 112.9
H331 C33 H332 110.3
C39 C34 C35 120.0(7)
C39 C34 C23 118.7(7)
C35 C34 C23 121.2(6)
C34 C35 C36 120.7(7)
C34 C35 H35 119.6
C36 C35 H35 119.6
C37 C36 C35 119.6(8)
C37 C36 H36 120.2
C35 C36 H36 120.2
C38 C37 C36 119.6(7)
C38 C37 H37 120.2
C36 C37 H37 120.2
C37 C38 C39 122.6(8)
C37 C38 H38 118.7
C39 C38 H38 118.7
C34 C39 C38 117.4(8)
C34 C39 H39 121.3
C38 C39 H39 121.3
C41 O42 C43 110.4(4)
C47 N45 C44 112.3(6)
C47 N45 C41 119.1(5)
C44 N45 C41 103.7(5)
O42 C41 N45 102.1(4)
O42 C41 C48 110.1(5)
N45 C41 C48 119.0(5)
O42 C41 C52 112.2(5)
N45 C41 C52 112.3(5)
C48 C41 C52 101.5(5)
O42 C43 C54 110.9(5)
O42 C43 C44 103.9(4)
C54 C43 C44 112.8(5)
O42 C43 H43 109.7
C54 C43 H43 109.7
C44 C43 H43 109.7
N45 C44 C46 112.6(6)
N45 C44 C43 100.0(5)
C46 C44 C43 116.5(5)
N45 C44 H44 109.1
C46 C44 H44 109.1
C43 C44 H44 109.1
C44 C46 H461 109.5
C44 C46 H462 109.5
H461 C46 H462 109.5
C44 C46 H463 109.5
H461 C46 H463 109.5
H462 C46 H463 109.5
N45 C47 H471 109.5
N45 C47 H472 109.5
H471 C47 H472 109.5
N45 C47 H473 109.5
H471 C47 H473 109.5
H472 C47 H473 109.5
C49 C48 C41 104.7(6)
C49 C48 C53 99.3(6)
C41 C48 C53 101.5(5)
C49 C48 H48 116.3
C41 C48 H48 116.3
C53 C48 H48 116.3
C50 C49 C48 107.0(6)
C50 C49 H49 126.5
C48 C49 H49 126.5
C49 C50 C51 108.0(7)
C49 C50 H50 126.0
C51 C50 H50 126.0
C50 C51 C53 101.8(6)
C50 C51 C52 107.9(5)
C53 C51 C52 98.7(5)
C50 C51 H51 115.4
C53 C51 H51 115.4
C52 C51 H51 115.4
C51 C52 C41 103.4(5)
C51 C52 Cl3 112.3(4)
C41 C52 Cl3 115.9(4)
C51 C52 H52 108.3
C41 C52 H52 108.3
Cl3 C52 H52 108.3
C51 C53 C48 93.8(5)
C51 C53 H531 113.0
C48 C53 H531 113.0
C51 C53 H532 113.0
C48 C53 H532 113.0
H531 C53 H532 110.4
C55 C54 C59 118.6(5)
C55 C54 C43 122.8(5)
C59 C54 C43 118.5(5)
C54 C55 C56 121.4(6)
C54 C55 H55 119.3
C56 C55 H55 119.3
C57 C56 C55 121.4(6)
C57 C56 H56 119.3
C55 C56 H56 119.3
C56 C57 C58 118.6(6)
C56 C57 H57 120.7
C58 C57 H57 120.7
C59 C58 C57 119.5(6)
C59 C58 H58 120.3
C57 C58 H58 120.3
C58 C59 C54 120.5(6)
C58 C59 H59 119.8
C54 C59 H59 119.8

loop_
_geom_bond_atom_site_label_1
_geom_bond_atom_site_label_2
_geom_bond_distance
Cl1 C12 1.777(6)
O2 C1 1.430(6)
O2 C3 1.446(7)
N5 C7 1.462(9)
N5 C1 1.463(8)
N5 C4 1.474(8)
C1 C12 1.562(8)
C1 C8 1.572(8)
C3 C4 1.510(9)
C3 C14 1.516(7)
C3 H3 1.0000
C4 C6 1.524(10)
C4 H4 1.0000
C6 H61 0.9800
C6 H62 0.9800
C6 H63 0.9800
C7 H71 0.9800
C7 H72 0.9800
C7 H73 0.9800
C8 C9 1.527(9)
C8 C13 1.528(9)
C8 H8 1.0000
C9 C10 1.303(10)
C9 H9 0.9500
C10 C11 1.513(9)
C10 H10 0.9500
C11 C13 1.563(9)
C11 C12 1.571(8)
C11 H11 1.0000
C12 H12 1.0000
C13 H131 0.9900
C13 H132 0.9900
C14 C19 1.390(9)
C14 C15 1.403(9)
C15 C16 1.400(8)
C15 H15 0.9500
C16 C17 1.394(11)
C16 H16 0.9500
C17 C18 1.383(12)
C17 H17 0.9500
C18 C19 1.387(11)
C18 H18 0.9500
C19 H19 0.9500
Cl2 C32 1.802(6)
O22 C21 1.416(7)
O22 C23 1.454(7)
N25 C27 1.456(8)
N25 C24 1.459(8)
N25 C21 1.466(8)
C21 C32 1.540(8)
C21 C28 1.568(8)
C23 C34 1.523(9)
C23 C24 1.541(9)
C23 H23 1.0000
C24 C26 1.499(9)
C24 H24 1.0000
C26 H261 0.9800
C26 H262 0.9800
C26 H263 0.9800
C27 H271 0.9800
C27 H272 0.9800
C27 H273 0.9800
C28 C29 1.529(9)
C28 C33 1.554(9)
C28 H28 1.0000
C29 C30 1.295(10)
C29 H29 0.9500
C30 C31 1.552(9)
C30 H30 0.9500
C31 C32 1.527(8)
C31 C33 1.549(9)
C31 H31 1.0000
C32 H32 1.0000
C33 H331 0.9900
C33 H332 0.9900
C34 C39 1.378(10)
C34 C35 1.383(10)
C35 C36 1.394(9)
C35 H35 0.9500
C36 C37 1.372(12)
C36 H36 0.9500
C37 C38 1.343(13)
C37 H37 0.9500
C38 C39 1.422(12)
C38 H38 0.9500
C39 H39 0.9500
Cl3 C52 1.772(6)
O42 C41 1.427(6)
O42 C43 1.432(7)
N45 C47 1.452(8)
N45 C44 1.462(8)
N45 C41 1.478(8)
C41 C48 1.541(8)
C41 C52 1.570(8)
C43 C54 1.513(7)
C43 C44 1.565(9)
C43 H43 1.0000
C44 C46 1.512(9)
C44 H44 1.0000
C46 H461 0.9800
C46 H462 0.9800
C46 H463 0.9800
C47 H471 0.9800
C47 H472 0.9800
C47 H473 0.9800
C48 C49 1.532(11)
C48 C53 1.551(9)
C48 H48 1.0000
C49 C50 1.334(12)
C49 H49 0.9500
C50 C51 1.481(10)
C50 H50 0.9500
C51 C53 1.516(10)
C51 C52 1.542(8)
C51 H51 1.0000
C52 H52 1.0000
C53 H531 0.9900
C53 H532 0.9900
C54 C55 1.371(9)
C54 C59 1.404(8)
C55 C56 1.371(8)
C55 H55 0.9500
C56 C57 1.365(9)
C56 H56 0.9500
C57 C58 1.426(10)
C57 H57 0.9500
C58 C59 1.382(9)
C58 H58 0.9500
C59 H59 0.9500

loop_
_geom_torsion_atom_site_label_1
_geom_torsion_atom_site_label_2
_geom_torsion_atom_site_label_3
_geom_torsion_atom_site_label_4
_geom_torsion
C3 O2 C1 N5 -27.5(5)
C3 O2 C1 C12 -147.2(4)
C3 O2 C1 C8 98.5(5)
C7 N5 C1 O2 167.9(5)
C4 N5 C1 O2 42.4(5)
C7 N5 C1 C12 -71.9(7)
C4 N5 C1 C12 162.6(5)
C7 N5 C1 C8 47.1(7)
C4 N5 C1 C8 -78.4(6)
C1 O2 C3 C4 2.3(6)
C1 O2 C3 C14 126.9(5)
C7 N5 C4 C3 -169.3(5)
C1 N5 C4 C3 -40.5(5)
C7 N5 C4 C6 67.9(7)
C1 N5 C4 C6 -163.3(5)
O2 C3 C4 N5 23.5(5)
C14 C3 C4 N5 -96.9(6)
O2 C3 C4 C6 143.7(6)
C14 C3 C4 C6 23.3(8)
O2 C1 C8 C9 49.8(6)
N5 C1 C8 C9 166.4(5)
C12 C1 C8 C9 -70.2(5)
O2 C1 C8 C13 152.2(5)
N5 C1 C8 C13 -91.1(6)
C12 C1 C8 C13 32.3(6)
C13 C8 C9 C10 -33.9(7)
C1 C8 C9 C10 69.2(7)
C8 C9 C10 C11 1.7(7)
C9 C10 C11 C13 30.4(7)
C9 C10 C11 C12 -70.8(7)
O2 C1 C12 C11 -112.5(5)
N5 C1 C12 C11 133.3(5)
C8 C1 C12 C11 5.9(5)
O2 C1 C12 Cl1 10.5(6)
N5 C1 C12 Cl1 -103.7(5)
C8 C1 C12 Cl1 129.0(4)
C10 C11 C12 C1 62.0(6)
C13 C11 C12 C1 -40.8(5)
C10 C11 C12 Cl1 -62.9(6)
C13 C11 C12 Cl1 -165.7(4)
C9 C8 C13 C11 48.4(5)
C1 C8 C13 C11 -57.5(5)
C10 C11 C13 C8 -48.0(5)
C12 C11 C13 C8 60.7(5)
O2 C3 C14 C19 144.4(5)
C4 C3 C14 C19 -97.7(6)
O2 C3 C14 C15 -33.6(8)
C4 C3 C14 C15 84.4(7)
C19 C14 C15 C16 5.0(9)
C3 C14 C15 C16 -177.1(6)
C14 C15 C16 C17 -6.0(10)
C15 C16 C17 C18 5.1(11)
C16 C17 C18 C19 -3.0(11)
C17 C18 C19 C14 2.0(11)
C15 C14 C19 C18 -3.0(10)
C3 C14 C19 C18 178.9(6)
C23 O22 C21 N25 -24.2(6)
C23 O22 C21 C32 -146.9(5)
C23 O22 C21 C28 101.2(5)
C27 N25 C21 O22 166.1(5)
C24 N25 C21 O22 40.7(5)
C27 N25 C21 C32 -70.8(7)
C24 N25 C21 C32 163.8(5)
C27 N25 C21 C28 45.1(8)
C24 N25 C21 C28 -80.3(6)
C21 O22 C23 C34 122.0(5)
C21 O22 C23 C24 -0.9(6)
C27 N25 C24 C26 65.1(7)
C21 N25 C24 C26 -166.0(5)
C27 N25 C24 C23 -169.8(5)
C21 N25 C24 C23 -40.9(5)
O22 C23 C24 N25 25.6(6)
C34 C23 C24 N25 -94.8(6)
O22 C23 C24 C26 149.0(6)
C34 C23 C24 C26 28.5(9)
O22 C21 C28 C29 48.8(6)
N25 C21 C28 C29 165.8(5)
C32 C21 C28 C29 -71.4(6)
O22 C21 C28 C33 151.3(5)
N25 C21 C28 C33 -91.7(6)
C32 C21 C28 C33 31.1(6)
C33 C28 C29 C30 -34.7(7)
C21 C28 C29 C30 70.8(7)
C28 C29 C30 C31 1.1(8)
C29 C30 C31 C32 -68.5(7)
C29 C30 C31 C33 33.0(7)
C33 C31 C32 C21 -40.5(6)
C30 C31 C32 C21 60.8(6)
C33 C31 C32 Cl2 -167.0(4)
C30 C31 C32 Cl2 -65.7(6)
O22 C21 C32 C31 -111.9(5)
N25 C21 C32 C31 131.2(5)
C28 C21 C32 C31 5.9(6)
O22 C21 C32 Cl2 13.2(6)
N25 C21 C32 Cl2 -103.7(5)
C28 C21 C32 Cl2 131.0(4)
C32 C31 C33 C28 57.1(5)
C30 C31 C33 C28 -50.3(5)
C29 C28 C33 C31 51.3(5)
C21 C28 C33 C31 -55.2(5)
O22 C23 C34 C39 151.2(6)
C24 C23 C34 C39 -93.1(7)
O22 C23 C34 C35 -30.1(8)
C24 C23 C34 C35 85.6(8)
C39 C34 C35 C36 3.6(10)
C23 C34 C35 C36 -175.1(6)
C34 C35 C36 C37 -3.7(10)
C35 C36 C37 C38 1.5(11)
C36 C37 C38 C39 0.8(12)
C35 C34 C39 C38 -1.2(10)
C23 C34 C39 C38 177.5(6)
C37 C38 C39 C34 -1.0(11)
C43 O42 C41 N45 -25.3(5)
C43 O42 C41 C48 102.0(5)
C43 O42 C41 C52 -145.8(5)
C47 N45 C41 O42 168.6(6)
C44 N45 C41 O42 42.9(5)
C47 N45 C41 C48 47.2(8)
C44 N45 C41 C48 -78.5(6)
C47 N45 C41 C52 -71.1(8)
C44 N45 C41 C52 163.3(5)
C41 O42 C43 C54 120.8(5)
C41 O42 C43 C44 -0.6(5)
C47 N45 C44 C46 63.6(7)
C41 N45 C44 C46 -166.6(5)
C47 N45 C44 C43 -172.1(6)
C41 N45 C44 C43 -42.2(5)
O42 C43 C44 N45 26.5(5)
C54 C43 C44 N45 -93.7(5)
O42 C43 C44 C46 148.1(5)
C54 C43 C44 C46 28.0(8)
O42 C41 C48 C49 48.2(6)
N45 C41 C48 C49 165.5(5)
C52 C41 C48 C49 -70.8(6)
O42 C41 C48 C53 151.0(5)
N45 C41 C48 C53 -91.6(6)
C52 C41 C48 C53 32.1(6)
C41 C48 C49 C50 71.6(7)
C53 C48 C49 C50 -33.0(7)
C48 C49 C50 C51 0.4(8)
C49 C50 C51 C53 33.4(7)
C49 C50 C51 C52 -69.9(7)
C50 C51 C52 C41 63.7(7)
C53 C51 C52 C41 -41.8(6)
C50 C51 C52 Cl3 -61.9(6)
C53 C51 C52 Cl3 -167.4(4)
O42 C41 C52 C51 -112.1(5)
N45 C41 C52 C51 133.6(5)
C48 C41 C52 C51 5.4(6)
O42 C41 C52 Cl3 11.3(6)
N45 C41 C52 Cl3 -103.1(5)
C48 C41 C52 Cl3 128.7(5)
C50 C51 C53 C48 -50.3(6)
C52 C51 C53 C48 60.2(6)
C49 C48 C53 C51 49.3(6)
C41 C48 C53 C51 -57.9(6)
O42 C43 C54 C55 -32.8(7)
C44 C43 C54 C55 83.3(7)
O42 C43 C54 C59 148.3(5)
C44 C43 C54 C59 -95.6(6)
C59 C54 C55 C56 1.0(9)
C43 C54 C55 C56 -177.9(6)
C54 C55 C56 C57 0.3(10)
C55 C56 C57 C58 -0.8(10)
C56 C57 C58 C59 0.1(10)
C57 C58 C59 C54 1.2(10)
C55 C54 C59 C58 -1.7(9)
C43 C54 C59 C58 177.3(6)

loop_
_cod_related_entry_id
_cod_related_entry_database
_cod_related_entry_code
1 ChemSpider 30658577
